data_2016162
loop_
_publ_author_name
'Seela, Frank'
'Ming, Xin'
'Budow, Simone'
'Eickmeier, Henning'
'Reuter, Hans'

_publ_section_title
;
 2'-Deoxyimmunosine: a thiazolo[4,5-<i>d</i>]pyrimidine nucleoside
 adopting the <i>syn</i> conformation
;
_journal_coeditor_code JZ3073
_journal_issue 9
_journal_name_full 'Acta Crystallographica Section C'
_journal_page_first o549
_journal_page_last o551
_journal_paper_doi 10.1107/S010827010703750X
_journal_volume 63
_journal_year 2007
_chemical_formula_iupac 'C10 H12 N4 O5 S'
_chemical_formula_moiety 'C10 H12 N4 O5 S'
_chemical_formula_sum 'C10 H12 N4 O5 S'
_chemical_formula_weight 300.30
_chemical_name_common
;
2'-deoxyimmunosine
;
_chemical_name_systematic
;
5-amino-3-(2-deoxy-\b-D-erythro-pentofuranosyl)thiazolo[4,5-d]pyrimidine-
2,7-(3H,6H)-dione
;
_space_group_IT_number 1
_symmetry_cell_setting triclinic
_symmetry_space_group_name_Hall 'P 1'
_symmetry_space_group_name_H-M 'P 1'
_atom_sites_solution_hydrogens geom
_atom_sites_solution_primary direct
_atom_sites_solution_secondary difmap
_audit_creation_method SHELXL97
_cell_angle_alpha 110.756(12)
_cell_angle_beta 96.827(13)
_cell_angle_gamma 99.511(19)
_cell_formula_units_Z 1
_cell_length_a 5.2347(10)
_cell_length_b 7.1855(13)
_cell_length_c 8.9972(16)
_cell_measurement_reflns_used 34
_cell_measurement_temperature 293(2)
_cell_measurement_theta_max 18.05
_cell_measurement_theta_min 4.93
_cell_volume 306.28(11)
_computing_cell_refinement XSCANS
_computing_data_collection 'XSCANS (Siemens, 1996)'
_computing_data_reduction 'SHELXTL (Sheldrick, 1997)'
_computing_molecular_graphics SHELXTL
_computing_publication_material 'SHELXTL and PLATON (Spek, 2003)'
_computing_structure_refinement SHELXTL
_computing_structure_solution SHELXTL
_diffrn_ambient_temperature 293(2)
_diffrn_measured_fraction_theta_full 1.000
_diffrn_measured_fraction_theta_max 0.959
_diffrn_measurement_device_type 'Bruker P4'
_diffrn_measurement_method \w/2\q
_diffrn_radiation_monochromator graphite
_diffrn_radiation_source 'fine-focus sealed tube'
_diffrn_radiation_type MoK\a
_diffrn_radiation_wavelength 0.71073
_diffrn_reflns_av_R_equivalents 0.0000
_diffrn_reflns_av_sigmaI/netI 0.0209
_diffrn_reflns_limit_h_max 7
_diffrn_reflns_limit_h_min -1
_diffrn_reflns_limit_k_max 9
_diffrn_reflns_limit_k_min -9
_diffrn_reflns_limit_l_max 12
_diffrn_reflns_limit_l_min -12
_diffrn_reflns_number 2042
_diffrn_reflns_theta_full 25.00
_diffrn_reflns_theta_max 28.98
_diffrn_reflns_theta_min 2.47
_diffrn_standards_decay_% 0
_diffrn_standards_interval_count 97
_diffrn_standards_number 3
_exptl_absorpt_coefficient_mu 0.292
_exptl_absorpt_correction_type none
_exptl_crystal_colour colourless
_exptl_crystal_density_diffrn 1.628
_exptl_crystal_density_method 'not measured'
_exptl_crystal_description needle
_exptl_crystal_F_000 156
_exptl_crystal_size_max 0.4
_exptl_crystal_size_mid 0.2
_exptl_crystal_size_min 0.2
_refine_diff_density_max 0.202
_refine_diff_density_min -0.198
_refine_ls_abs_structure_details 'Flack (1983), with 427 Friedel pairs'
_refine_ls_abs_structure_Flack 0.04(6)
_refine_ls_extinction_method none
_refine_ls_goodness_of_fit_ref 1.068
_refine_ls_hydrogen_treatment constr
_refine_ls_matrix_type full
_refine_ls_number_parameters 184
_refine_ls_number_reflns 2042
_refine_ls_number_restraints 3
_refine_ls_restrained_S_all 1.067
_refine_ls_R_factor_all 0.0267
_refine_ls_R_factor_gt 0.0266
_refine_ls_shift/su_max 0.000
_refine_ls_shift/su_mean 0.000
_refine_ls_structure_factor_coef Fsqd
_refine_ls_weighting_details 'calc w = 1/[\s^2^(Fo^2^)+(0.0413P)^2^+0.0480P] where P=(Fo^2^+2Fc^2^)/3'
_refine_ls_weighting_scheme calc
_refine_ls_wR_factor_gt 0.0727
_refine_ls_wR_factor_ref 0.0728
_reflns_number_gt 2029
_reflns_number_total 2042
_reflns_threshold_expression I>2\s(I)
_cod_data_source_file jz3073.cif
_cod_data_source_block I
_cod_depositor_comments
;
The following automatic conversions were performed:
'_geom_bond_publ_flag' value 'Y' changed to 'y' according to
'/home/saulius/struct/CIF-dictionaries/cif_core.dic' dictionary named
'cif_core.dic' version 2.4.1 from 2010-06-29 (16
times).

'_geom_bond_publ_flag' value 'N' changed to 'n' according to
'/home/saulius/struct/CIF-dictionaries/cif_core.dic' dictionary named
'cif_core.dic' version 2.4.1 from 2010-06-29 (18
times).

'_geom_angle_publ_flag' value 'Y' changed to 'y' according to
'/home/saulius/struct/CIF-dictionaries/cif_core.dic' dictionary named
'cif_core.dic' version 2.4.1 from 2010-06-29 (13
times).

'_geom_angle_publ_flag' value 'N' changed to 'n' according to
'/home/saulius/struct/CIF-dictionaries/cif_core.dic' dictionary named
'cif_core.dic' version 2.4.1 from 2010-06-29 (46
times).

'_geom_torsion_publ_flag' value 'N' changed to 'n' according to
'/home/saulius/struct/CIF-dictionaries/cif_core.dic' dictionary named
'cif_core.dic' version 2.4.1 from 2010-06-29 (25
times).

'_geom_torsion_publ_flag' value 'Y' changed to 'y' according to
'/home/saulius/struct/CIF-dictionaries/cif_core.dic' dictionary named
'cif_core.dic' version 2.4.1 from 2010-06-29 (21 time).

Automatic conversion script
Id: cif_fix_enum 1527 2010-12-29 10:47:43Z saulius 

The following automatic conversions were performed:

'_geom_bond_publ_flag' value 'Y' changed to 'y' according to
/home/saulius/struct/CIF-dictionaries/cif_core.dic dictionary named
'cif_core.dic' version 2.4.1 from 2010-06-29 (16
times).

'_geom_bond_publ_flag' value 'N' changed to 'n' according to
/home/saulius/struct/CIF-dictionaries/cif_core.dic dictionary named
'cif_core.dic' version 2.4.1 from 2010-06-29 (18
times).

'_geom_angle_publ_flag' value 'Y' changed to 'y' according
to /home/saulius/struct/CIF-dictionaries/cif_core.dic dictionary
named 'cif_core.dic' version 2.4.1 from 2010-06-29 (13
times).

'_geom_angle_publ_flag' value 'N' changed to 'n' according
to /home/saulius/struct/CIF-dictionaries/cif_core.dic dictionary
named 'cif_core.dic' version 2.4.1 from 2010-06-29 (46
times).

'_geom_torsion_publ_flag' value 'N' changed to 'n' according
to /home/saulius/struct/CIF-dictionaries/cif_core.dic dictionary
named 'cif_core.dic' version 2.4.1 from 2010-06-29 (25
times).

'_geom_torsion_publ_flag' value 'Y' changed to 'y' according
to /home/saulius/struct/CIF-dictionaries/cif_core.dic dictionary
named 'cif_core.dic' version 2.4.1 from 2010-06-29 (21 time).

Automatic conversion script
Id: cif_fix_values 1715 2011-07-08 13:25:40Z adriana 
;
_cod_original_cell_volume 306.28(10)
_cod_original_sg_symbol_H-M P1
_cod_database_code 2016162
_cod_database_fobs_code 2016162

loop_
_symmetry_equiv_pos_as_xyz
'x, y, z'

loop_
_atom_site_type_symbol
_atom_site_label
_atom_site_fract_x
_atom_site_fract_y
_atom_site_fract_z
_atom_site_U_iso_or_equiv
_atom_site_adp_type
_atom_site_calc_flag
_atom_site_refinement_flags
_atom_site_occupancy
N N1 0.0028(3) 0.6645(2) 0.65633(18) 0.0270(3) Uani d . 1
H H1 -0.0476 0.7747 0.7051 0.032 Uiso calc R 1
C C2 -0.1082(4) 0.5522(3) 0.4954(2) 0.0281(3) Uani d . 1
N N2 -0.2894(5) 0.6200(3) 0.4258(2) 0.0456(5) Uani d . 1
H H2A -0.3616 0.5540 0.3255 0.055 Uiso calc R 1
H H2B -0.3347 0.7300 0.4811 0.055 Uiso calc R 1
N N3 -0.0390(4) 0.3829(2) 0.40988(17) 0.0290(3) Uani d . 1
C C4 0.1406(4) 0.3251(3) 0.49086(19) 0.0250(3) Uani d . 1
C C5 0.2539(4) 0.4238(3) 0.6543(2) 0.0269(3) Uani d . 1
C C6 0.1909(4) 0.6087(3) 0.74294(19) 0.0246(3) Uani d . 1
O O6 0.2899(3) 0.7252(2) 0.88699(16) 0.0319(3) Uani d . 1
S S7 0.48417(9) 0.30299(7) 0.71566(5) 0.03588(13) Uani d . 1
C C8 0.4317(5) 0.1212(3) 0.5157(2) 0.0357(4) Uani d . 1
O O8 0.5498(5) -0.0146(3) 0.4733(2) 0.0581(6) Uani d . 1
N N9 0.2387(4) 0.1560(2) 0.41503(17) 0.0289(3) Uani d . 1
C C1' 0.2037(4) 0.0499(3) 0.2378(2) 0.0278(3) Uani d . 1
H H1' 0.2969 -0.0617 0.2153 0.033 Uiso calc R 1
C C2' -0.0819(4) -0.0368(3) 0.1456(2) 0.0314(4) Uani d . 1
H H2'A -0.2032 -0.0206 0.2205 0.038 Uiso calc R 1
H H2'B -0.1085 -0.1807 0.0793 0.038 Uiso calc R 1
C C3' -0.1261(4) 0.0858(3) 0.0391(2) 0.0274(3) Uani d . 1
H H3'A -0.2358 0.1821 0.0841 0.033 Uiso calc R 1
O O3' -0.2388(3) -0.0390(2) -0.12679(16) 0.0363(3) Uani d . 1
H H3'B -0.3895 -0.0996 -0.1333 0.054 Uiso calc R 1
C C4' 0.1499(4) 0.2016(3) 0.0462(2) 0.0269(3) Uani d . 1
H H4' 0.2085 0.1350 -0.0552 0.032 Uiso calc R 1
O O4' 0.3240(3) 0.1932(2) 0.17853(16) 0.0322(3) Uani d . 1
C C5' 0.1611(5) 0.4230(3) 0.0732(3) 0.0359(4) Uani d . 1
H H5'A 0.0492 0.4315 -0.0170 0.043 Uiso calc R 1
H H5'B 0.0964 0.4885 0.1711 0.043 Uiso calc R 1
O O5' 0.4255(4) 0.5249(3) 0.08783(19) 0.0436(4) Uani d . 1
H H5'C 0.4257 0.6088 0.0454 0.065 Uiso calc R 1

loop_
_atom_site_aniso_label
_atom_site_aniso_U_11
_atom_site_aniso_U_22
_atom_site_aniso_U_33
_atom_site_aniso_U_12
_atom_site_aniso_U_13
_atom_site_aniso_U_23
N1 0.0327(8) 0.0205(6) 0.0250(6) 0.0130(6) 0.0034(6) 0.0029(5)
C2 0.0295(8) 0.0257(7) 0.0262(7) 0.0106(7) 0.0021(7) 0.0055(6)
N2 0.0544(12) 0.0397(9) 0.0337(8) 0.0304(9) -0.0081(8) 0.0000(6)
N3 0.0333(8) 0.0279(7) 0.0235(6) 0.0146(6) 0.0017(6) 0.0049(5)
C4 0.0286(8) 0.0230(7) 0.0241(7) 0.0113(7) 0.0070(7) 0.0067(6)
C5 0.0299(8) 0.0296(7) 0.0239(7) 0.0155(7) 0.0039(6) 0.0099(6)
C6 0.0257(8) 0.0240(7) 0.0237(7) 0.0062(6) 0.0051(6) 0.0083(6)
O6 0.0366(7) 0.0292(6) 0.0236(5) 0.0082(6) 0.0008(5) 0.0037(4)
S7 0.0439(3) 0.0430(2) 0.02657(18) 0.0262(2) 0.00454(17) 0.01356(16)
C8 0.0485(12) 0.0371(9) 0.0288(8) 0.0261(9) 0.0099(8) 0.0132(7)
O8 0.0879(16) 0.0580(10) 0.0428(9) 0.0571(12) 0.0123(9) 0.0182(8)
N9 0.0379(8) 0.0273(7) 0.0243(6) 0.0182(7) 0.0077(6) 0.0077(5)
C1' 0.0346(9) 0.0237(7) 0.0245(7) 0.0118(7) 0.0085(7) 0.0053(6)
C2' 0.0352(10) 0.0259(8) 0.0290(7) 0.0031(7) 0.0085(7) 0.0067(6)
C3' 0.0246(8) 0.0272(7) 0.0240(7) 0.0051(7) 0.0051(6) 0.0026(6)
O3' 0.0299(7) 0.0391(7) 0.0267(6) 0.0025(6) 0.0006(5) 0.0010(5)
C4' 0.0263(8) 0.0280(7) 0.0237(7) 0.0052(7) 0.0044(6) 0.0070(6)
O4' 0.0257(6) 0.0398(7) 0.0311(6) 0.0033(6) 0.0023(5) 0.0163(5)
C5' 0.0376(11) 0.0316(9) 0.0383(9) 0.0041(8) 0.0050(8) 0.0154(7)
O5' 0.0421(9) 0.0425(8) 0.0426(7) -0.0070(7) -0.0034(7) 0.0230(6)

loop_
_atom_type_symbol
_atom_type_description
_atom_type_scat_dispersion_real
_atom_type_scat_dispersion_imag
_atom_type_scat_source
C C 0.0033 0.0016 'International Tables Vol C Tables 4.2.6.8 and 6.1.1.4'
H H 0.0000 0.0000 'International Tables Vol C Tables 4.2.6.8 and 6.1.1.4'
N N 0.0061 0.0033 'International Tables Vol C Tables 4.2.6.8 and 6.1.1.4'
O O 0.0106 0.0060 'International Tables Vol C Tables 4.2.6.8 and 6.1.1.4'
S S 0.1246 0.1234 'International Tables Vol C Tables 4.2.6.8 and 6.1.1.4'

loop_
_geom_angle_atom_site_label_1
_geom_angle_atom_site_label_2
_geom_angle_atom_site_label_3
_geom_angle
_geom_angle_publ_flag
C2 N1 C6 123.23(15) y
C2 N1 H1 118.4 n
C6 N1 H1 118.4 n
N3 C2 N2 119.79(17) y
N3 C2 N1 122.54(17) n
N2 C2 N1 117.67(17) n
C2 N2 H2A 120.0 n
C2 N2 H2B 120.0 n
H2A N2 H2B 120.0 n
C2 N3 C4 115.40(15) n
N3 C4 N9 121.50(15) n
N3 C4 C5 125.84(16) n
N9 C4 C5 112.64(16) n
C4 C5 C6 118.72(16) n
C4 C5 S7 112.27(14) y
C6 C5 S7 128.76(14) y
O6 C6 N1 118.83(16) y
O6 C6 C5 127.07(17) n
N1 C6 C5 114.09(15) n
C5 S7 C8 90.16(10) y
O8 C8 N9 125.17(19) y
O8 C8 S7 124.10(18) y
N9 C8 S7 110.73(14) y
C4 N9 C8 114.14(15) y
C4 N9 C1' 124.67(15) y
C8 N9 C1' 119.31(16) y
O4' C1' N9 106.88(14) y
O4' C1' C2' 108.03(15) n
N9 C1' C2' 115.88(17) n
O4' C1' H1' 108.6 n
N9 C1' H1' 108.6 n
C2' C1' H1' 108.6 n
C1' C2' C3' 105.80(15) n
C1' C2' H2'A 110.6 n
C3' C2' H2'A 110.6 n
C1' C2' H2'B 110.6 n
C3' C2' H2'B 110.6 n
H2'A C2' H2'B 108.7 n
O3' C3' C4' 108.09(14) n
O3' C3' C2' 113.65(15) n
C4' C3' C2' 104.54(15) n
O3' C3' H3'A 110.1 n
C4' C3' H3'A 110.1 n
C2' C3' H3'A 110.1 n
C3' O3' H3'B 109.5 n
O4' C4' C5' 108.60(15) n
O4' C4' C3' 107.81(14) n
C5' C4' C3' 112.62(17) n
O4' C4' H4' 109.3 n
C5' C4' H4' 109.3 n
C3' C4' H4' 109.3 n
C1' O4' C4' 111.66(15) n
O5' C5' C4' 109.83(19) n
O5' C5' H5'A 109.7 n
C4' C5' H5'A 109.7 n
O5' C5' H5'B 109.7 n
C4' C5' H5'B 109.7 n
H5'A C5' H5'B 108.2 n
C5' O5' H5'C 109.5 n

loop_
_geom_bond_atom_site_label_1
_geom_bond_atom_site_label_2
_geom_bond_distance
_geom_bond_publ_flag
N1 C2 1.379(2) y
N1 C6 1.381(2) y
N1 H1 0.8600 n
C2 N3 1.323(2) y
C2 N2 1.325(3) y
N2 H2A 0.8600 n
N2 H2B 0.8600 n
N3 C4 1.330(2) y
C4 N9 1.381(2) y
C4 C5 1.390(2) y
C5 C6 1.402(3) y
C5 S7 1.743(2) y
C6 O6 1.256(2) y
S7 C8 1.765(2) y
C8 O8 1.213(3) y
C8 N9 1.389(3) y
N9 C1' 1.477(2) y
C1' O4' 1.413(2) y
C1' C2' 1.530(3) n
C1' H1' 0.9800 n
C2' C3' 1.536(3) n
C2' H2'A 0.9700 n
C2' H2'B 0.9700 n
C3' O3' 1.4308(19) n
C3' C4' 1.525(3) n
C3' H3'A 0.9800 n
O3' H3'B 0.8200 n
C4' O4' 1.436(2) y
C4' C5' 1.511(3) n
C4' H4' 0.9800 n
C5' O5' 1.422(3) n
C5' H5'A 0.9700 n
C5' H5'B 0.9700 n
O5' H5'C 0.8200 n

loop_
_geom_hbond_atom_site_label_D
_geom_hbond_atom_site_label_H
_geom_hbond_atom_site_label_A
_geom_hbond_site_symmetry_A
_geom_hbond_distance_DH
_geom_hbond_distance_HA
_geom_hbond_distance_DA
_geom_hbond_angle_DHA
N1 H1 O3' 1_566 0.86 2.11 2.911(2) 155.1
N2 H2A O5' 1_455 0.86 2.21 3.009(2) 153.9
N2 H2B O8 1_465 0.86 2.05 2.794(3) 144.9
O3' H3'B O6 1_444 0.82 1.99 2.795(2) 165.7
O5' H5'C O6 1_554 0.82 2.01 2.778(2) 155.9

loop_
_geom_torsion_atom_site_label_1
_geom_torsion_atom_site_label_2
_geom_torsion_atom_site_label_3
_geom_torsion_atom_site_label_4
_geom_torsion
_geom_torsion_publ_flag
C6 N1 C2 N3 -1.3(3) n
C6 N1 C2 N2 179.17(19) n
N2 C2 N3 C4 -178.8(2) n
N1 C2 N3 C4 1.7(3) n
C2 N3 C4 N9 -177.28(18) n
C2 N3 C4 C5 1.3(3) n
N3 C4 C5 C6 -4.5(3) n
N9 C4 C5 C6 174.12(17) n
N3 C4 C5 S7 -179.34(16) y
N9 C4 C5 S7 -0.7(2) y
C2 N1 C6 O6 176.77(18) n
C2 N1 C6 C5 -1.9(3) n
C4 C5 C6 O6 -174.06(18) y
S7 C5 C6 O6 -0.2(3) n
C4 C5 C6 N1 4.5(2) n
S7 C5 C6 N1 178.30(14) y
C4 C5 S7 C8 1.58(16) n
C6 C5 S7 C8 -172.56(19) n
C5 S7 C8 O8 177.7(2) y
C5 S7 C8 N9 -2.09(16) y
N3 C4 N9 C8 177.74(17) n
C5 C4 N9 C8 -1.0(2) n
N3 C4 N9 C1' 13.5(3) n
C5 C4 N9 C1' -165.19(17) n
O8 C8 N9 C4 -177.7(2) y
S7 C8 N9 C4 2.2(2) y
O8 C8 N9 C1' -12.6(4) y
S7 C8 N9 C1' 167.28(14) y
C4 N9 C1' O4' 61.0(3) y
C8 N9 C1' O4' -102.4(2) y
C4 N9 C1' C2' -59.4(2) n
C8 N9 C1' C2' 137.13(19) n
O4' C1' C2' C3' -5.75(19) y
N9 C1' C2' C3' 114.07(16) y
C1' C2' C3' O3' 130.01(16) n
C1' C2' C3' C4' 12.38(18) n
O3' C3' C4' O4' -136.30(16) n
C2' C3' C4' O4' -14.93(18) y
O3' C3' C4' C5' 103.91(17) n
C2' C3' C4' C5' -134.71(15) n
N9 C1' O4' C4' -129.23(16) y
C2' C1' O4' C4' -3.9(2) y
C5' C4' O4' C1' 134.39(17) y
C3' C4' O4' C1' 12.09(19) y
O4' C4' C5' O5' 57.4(2) y
C3' C4' C5' O5' 176.71(14) y

loop_
_cod_related_entry_id
_cod_related_entry_database
_cod_related_entry_code
1 ChemSpider 9876884
